data_2202976
loop_
_publ_author_name
'Jonathan D. Crane'
'John Crompton'

_publ_section_title
8-(4-Methoxyphenyl)-3,5-bis[(<i>E</i>)-1-(4-methoxyphenyl)methylidene]-1,2,3,5,6,7-hexahydrodicyclopenta[<i>b</i>,<i>e</i>]pyridine
_journal_issue 12
_journal_name_full 'Acta Crystallographica Section E'
_journal_page_first o2003
_journal_page_last o2004
_journal_paper_doi 10.1107/S1600536803026758
_journal_volume 59
_journal_year 2003
_chemical_formula_iupac 'C34 H31 N O3'
_chemical_formula_moiety 'C34 H31 N O3'
_chemical_formula_sum 'C34 H31 N O3'
_chemical_formula_weight 501.60
_chemical_name_systematic
;
8-(4-Methoxyphenyl)-3,5-bis[(E)-1-(4-methoxyphenyl)methylidene]-
1,2,3,5,6,7-hexahydrodicyclopenta[b,e]pyridine
;
_space_group_IT_number 2
_symmetry_cell_setting triclinic
_symmetry_space_group_name_Hall '-P 1'
_symmetry_space_group_name_H-M 'P -1'
_atom_sites_solution_hydrogens geom
_atom_sites_solution_primary direct
_atom_sites_solution_secondary difmap
_cell_angle_alpha 75.096(9)
_cell_angle_beta 85.572(10)
_cell_angle_gamma 78.964(10)
_cell_formula_units_Z 2
_cell_length_a 5.8866(7)
_cell_length_b 10.8186(12)
_cell_length_c 20.898(2)
_cell_measurement_reflns_used 13469
_cell_measurement_temperature 150(2)
_cell_measurement_theta_max 32.25
_cell_measurement_theta_min 2.02
_cell_volume 1261.8(2)
_computing_cell_refinement X-AREA
_computing_data_collection 'X-AREA (Stoe & Cie, 2001)'
_computing_data_reduction 'X-RED (Stoe & Cie, 2001)'
_computing_molecular_graphics 'ORTEP-3 for Windows (Farrugia, 1997)'
_computing_publication_material WinGX
_computing_structure_refinement 'WinGX (Farrugia, 1999) and SHELXL97 (Sheldrick, 1997)'
_computing_structure_solution 'X-STEP32 (Stoe & Cie, 2001) and SHELXS97 (Sheldrick, 1997)'
_diffrn_ambient_temperature 150(2)
_diffrn_measured_fraction_theta_full 0.993
_diffrn_measured_fraction_theta_max 0.993
_diffrn_measurement_device_type 'Stoe IPDS-II area-detector'
_diffrn_measurement_method \w
_diffrn_radiation_monochromator graphite
_diffrn_radiation_source 'fine-focus sealed tube'
_diffrn_radiation_type 'Mo K\a'
_diffrn_radiation_wavelength 0.71073
_diffrn_reflns_av_R_equivalents 0.0859
_diffrn_reflns_av_sigmaI/netI 0.1104
_diffrn_reflns_limit_h_max 8
_diffrn_reflns_limit_h_min -7
_diffrn_reflns_limit_k_max 16
_diffrn_reflns_limit_k_min -16
_diffrn_reflns_limit_l_max 31
_diffrn_reflns_limit_l_min -31
_diffrn_reflns_number 27584
_diffrn_reflns_theta_full 32.25
_diffrn_reflns_theta_max 32.25
_diffrn_reflns_theta_min 2.02
_diffrn_standards_decay_% 0
_diffrn_standards_interval_count 0
_diffrn_standards_interval_time 0
_diffrn_standards_number 0
_exptl_absorpt_coefficient_mu 0.084
_exptl_absorpt_correction_type none
_exptl_crystal_colour yellow
_exptl_crystal_density_diffrn 1.320
_exptl_crystal_density_method 'not measured'
_exptl_crystal_description needle
_exptl_crystal_F_000 532
_exptl_crystal_size_max 0.60
_exptl_crystal_size_mid 0.20
_exptl_crystal_size_min 0.20
_refine_diff_density_max 0.331
_refine_diff_density_min -0.275
_refine_ls_extinction_coef 0.025(3)
_refine_ls_extinction_expression Fc^*^=kFc[1+0.001xFc^2^\l^3^/sin(2\q)]^-1/4^
_refine_ls_extinction_method SHELXL97
_refine_ls_goodness_of_fit_ref 0.920
_refine_ls_hydrogen_treatment constr
_refine_ls_matrix_type full
_refine_ls_number_parameters 347
_refine_ls_number_reflns 8874
_refine_ls_number_restraints 0
_refine_ls_restrained_S_all 0.920
_refine_ls_R_factor_all 0.1090
_refine_ls_R_factor_gt 0.0546
_refine_ls_shift/su_max 0.001
_refine_ls_shift/su_mean 0.000
_refine_ls_structure_factor_coef Fsqd
_refine_ls_weighting_details 'calc w = 1/[\s^2^(Fo^2^)+(0.0619P)^2^] where P = (Fo^2^+2Fc^2^)/3'
_refine_ls_weighting_scheme calc
_refine_ls_wR_factor_gt 0.1333
_refine_ls_wR_factor_ref 0.1443
_reflns_number_gt 4469
_reflns_number_total 8874
_reflns_threshold_expression I>2\s(I)
_cod_data_source_file wn6199.cif
_cod_data_source_block I
_cod_original_sg_symbol_H-M P-1
_cod_database_code 2202976
_cod_database_fobs_code 2202976

loop_
_symmetry_equiv_pos_as_xyz
'x, y, z'
'-x, -y, -z'

loop_
_atom_site_label
_atom_site_fract_x
_atom_site_fract_y
_atom_site_fract_z
_atom_site_U_iso_or_equiv
_atom_site_adp_type
_atom_site_calc_flag
_atom_site_refinement_flags
_atom_site_occupancy
_atom_site_disorder_assembly
_atom_site_disorder_group
_atom_site_type_symbol
O1 0.7314(2) 1.01598(12) 0.23447(6) 0.0319(3) Uani d . 1 . . O
O2 -0.1203(2) 0.14767(11) -0.09353(6) 0.0288(3) Uani d . 1 . . O
O3 -0.7949(2) 0.11222(12) 0.60361(6) 0.0371(3) Uani d . 1 . . O
N1 0.0200(3) 0.38806(13) 0.25660(7) 0.0259(3) Uani d . 1 . . N
C1 0.1620(3) 0.43140(15) 0.20572(8) 0.0237(3) Uani d . 1 . . C
C2 0.3031(3) 0.52305(15) 0.20334(8) 0.0233(3) Uani d . 1 . . C
C3 0.2900(3) 0.58466(14) 0.25541(8) 0.0233(3) Uani d . 1 . . C
C4 0.1463(3) 0.53824(15) 0.30935(8) 0.0254(3) Uani d . 1 . . C
C5 0.0203(3) 0.44155(15) 0.30790(8) 0.0247(3) Uani d . 1 . . C
C6 0.1780(3) 0.39250(15) 0.14231(8) 0.0239(3) Uani d . 1 . . C
C7 0.3504(3) 0.46440(16) 0.09759(8) 0.0265(3) Uani d . 1 . . C
H7A 0.2738 0.5241 0.0579 0.032 Uiso calc R 1 . . H
H7B 0.4776 0.4024 0.0831 0.032 Uiso calc R 1 . . H
C8 0.4456(3) 0.54194(16) 0.13940(8) 0.0255(3) Uani d . 1 . . C
H8A 0.6117 0.5078 0.1481 0.031 Uiso calc R 1 . . H
H8B 0.4270 0.6352 0.1161 0.031 Uiso calc R 1 . . H
C9 -0.1173(3) 0.40760(15) 0.37004(8) 0.0261(3) Uani d . 1 . . C
C10 -0.0436(3) 0.47758(16) 0.41707(8) 0.0295(4) Uani d . 1 . . C
H10A 0.0510 0.4152 0.4526 0.035 Uiso calc R 1 . . H
H10B -0.1808 0.5229 0.4376 0.035 Uiso calc R 1 . . H
C11 0.0998(4) 0.57619(17) 0.37476(8) 0.0340(4) Uani d . 1 . . C
H11A 0.0117 0.6660 0.3680 0.041 Uiso calc R 1 . . H
H11B 0.2467 0.5705 0.3963 0.041 Uiso calc R 1 . . H
C12 0.4092(3) 0.69600(14) 0.25195(8) 0.0229(3) Uani d . 1 . . C
C13 0.6333(3) 0.69971(16) 0.22592(8) 0.0255(3) Uani d . 1 . . C
H13 0.7175 0.6269 0.2117 0.031 Uiso calc R 1 . . H
C14 0.7363(3) 0.80699(16) 0.22028(8) 0.0266(3) Uani d . 1 . . C
H14 0.8893 0.8074 0.2022 0.032 Uiso calc R 1 . . H
C15 0.6153(3) 0.91455(15) 0.24111(8) 0.0252(3) Uani d . 1 . . C
C16 0.3906(3) 0.91426(15) 0.26637(8) 0.0253(3) Uani d . 1 . . C
H16 0.3061 0.9878 0.2799 0.030 Uiso calc R 1 . . H
C17 0.2898(3) 0.80583(15) 0.27184(8) 0.0245(3) Uani d . 1 . . C
H17 0.1362 0.8060 0.2895 0.029 Uiso calc R 1 . . H
C18 0.0445(3) 0.31384(16) 0.13100(8) 0.0264(3) Uani d . 1 . . C
H18 -0.0467 0.2791 0.1684 0.032 Uiso calc R 1 . . H
C19 0.0120(3) 0.27094(15) 0.07160(8) 0.0247(3) Uani d . 1 . . C
C20 -0.1558(3) 0.19454(16) 0.07515(8) 0.0279(4) Uani d . 1 . . C
H20 -0.2390 0.1709 0.1159 0.033 Uiso calc R 1 . . H
C21 -0.2071(3) 0.15130(16) 0.02190(8) 0.0280(4) Uani d . 1 . . C
H21 -0.3242 0.1000 0.0262 0.034 Uiso calc R 1 . . H
C22 -0.0851(3) 0.18395(15) -0.03786(8) 0.0244(3) Uani d . 1 . . C
C23 0.0850(3) 0.25993(16) -0.04293(8) 0.0270(4) Uani d . 1 . . C
H23 0.1690 0.2824 -0.0836 0.032 Uiso calc R 1 . . H
C24 0.1330(3) 0.30310(16) 0.01062(8) 0.0262(3) Uani d . 1 . . C
H24 0.2492 0.3551 0.0061 0.031 Uiso calc R 1 . . H
C25 -0.2776(3) 0.33193(16) 0.37777(8) 0.0274(4) Uani d . 1 . . C
H25 -0.3039 0.3060 0.3393 0.033 Uiso calc R 1 . . H
C26 -0.4191(3) 0.28281(16) 0.43637(8) 0.0267(3) Uani d . 1 . . C
C27 -0.5851(3) 0.21051(18) 0.43041(9) 0.0329(4) Uani d . 1 . . C
H27 -0.6098 0.2000 0.3879 0.039 Uiso calc R 1 . . H
C28 -0.7155(3) 0.15340(18) 0.48404(9) 0.0343(4) Uani d . 1 . . C
H28 -0.8273 0.1050 0.4780 0.041 Uiso calc R 1 . . H
C29 -0.6818(3) 0.16739(16) 0.54668(8) 0.0292(4) Uani d . 1 . . C
C30 -0.5228(4) 0.24175(17) 0.55399(9) 0.0330(4) Uani d . 1 . . C
H30 -0.5028 0.2544 0.5964 0.040 Uiso calc R 1 . . H
C31 -0.3927(3) 0.29779(17) 0.50004(9) 0.0317(4) Uani d . 1 . . C
H31 -0.2832 0.3475 0.5062 0.038 Uiso calc R 1 . . H
C32 0.6106(4) 1.12520(18) 0.25725(10) 0.0403(5) Uani d . 1 . . C
H32A 0.5579 1.0959 0.3034 0.048 Uiso calc R 1 . . H
H32B 0.4766 1.1673 0.2296 0.048 Uiso calc R 1 . . H
H32C 0.7146 1.1873 0.2544 0.048 Uiso calc R 1 . . H
C33 -0.2935(3) 0.06996(17) -0.08976(9) 0.0305(4) Uani d . 1 . . C
H33A -0.4441 0.1178 -0.0788 0.037 Uiso calc R 1 . . H
H33B -0.2548 -0.0109 -0.0553 0.037 Uiso calc R 1 . . H
H33C -0.3006 0.0496 -0.1325 0.037 Uiso calc R 1 . . H
C34 -0.9445(4) 0.02613(19) 0.59883(11) 0.0382(4) Uani d . 1 . . C
H34C -0.9987 -0.0152 0.6433 0.046 Uiso calc R 1 . . H
H34B -0.8601 -0.0408 0.5776 0.046 Uiso calc R 1 . . H
H34A -1.0777 0.0752 0.5723 0.046 Uiso calc R 1 . . H

loop_
_atom_site_aniso_label
_atom_site_aniso_U_11
_atom_site_aniso_U_22
_atom_site_aniso_U_33
_atom_site_aniso_U_12
_atom_site_aniso_U_13
_atom_site_aniso_U_23
O1 0.0409(7) 0.0314(6) 0.0303(6) -0.0187(5) 0.0064(5) -0.0132(5)
O2 0.0367(7) 0.0322(6) 0.0226(6) -0.0117(5) 0.0003(5) -0.0118(5)
O3 0.0442(8) 0.0362(7) 0.0328(7) -0.0168(6) 0.0095(6) -0.0081(5)
N1 0.0340(8) 0.0229(6) 0.0240(7) -0.0076(6) 0.0021(6) -0.0104(5)
C1 0.0290(9) 0.0214(7) 0.0229(7) -0.0040(6) 0.0001(6) -0.0100(6)
C2 0.0255(8) 0.0217(7) 0.0235(7) -0.0030(6) 0.0002(6) -0.0082(6)
C3 0.0274(8) 0.0204(7) 0.0236(7) -0.0046(6) -0.0015(6) -0.0076(6)
C4 0.0324(9) 0.0231(7) 0.0226(7) -0.0061(7) 0.0002(7) -0.0086(6)
C5 0.0300(9) 0.0230(7) 0.0230(7) -0.0053(6) -0.0002(6) -0.0088(6)
C6 0.0286(8) 0.0213(7) 0.0231(7) -0.0036(6) 0.0021(6) -0.0094(6)
C7 0.0303(9) 0.0256(7) 0.0265(8) -0.0061(7) 0.0020(7) -0.0117(6)
C8 0.0272(8) 0.0263(7) 0.0258(8) -0.0073(6) 0.0028(7) -0.0107(6)
C9 0.0351(9) 0.0224(7) 0.0224(7) -0.0063(7) 0.0012(7) -0.0082(6)
C10 0.0432(11) 0.0270(8) 0.0220(8) -0.0122(7) 0.0039(7) -0.0099(6)
C11 0.0516(12) 0.0332(9) 0.0255(8) -0.0207(8) 0.0072(8) -0.0151(7)
C12 0.0277(8) 0.0219(7) 0.0211(7) -0.0063(6) -0.0013(6) -0.0078(6)
C13 0.0272(8) 0.0267(7) 0.0247(8) -0.0022(6) -0.0026(6) -0.0115(6)
C14 0.0246(8) 0.0342(8) 0.0237(8) -0.0097(7) 0.0020(6) -0.0095(6)
C15 0.0325(9) 0.0265(7) 0.0205(7) -0.0127(7) -0.0005(6) -0.0074(6)
C16 0.0312(9) 0.0239(7) 0.0234(7) -0.0071(6) 0.0017(7) -0.0095(6)
C17 0.0275(8) 0.0258(7) 0.0228(7) -0.0073(6) 0.0024(6) -0.0095(6)
C18 0.0329(9) 0.0271(7) 0.0224(7) -0.0083(7) 0.0050(7) -0.0110(6)
C19 0.0294(9) 0.0227(7) 0.0251(8) -0.0064(6) 0.0017(7) -0.0107(6)
C20 0.0335(9) 0.0296(8) 0.0233(8) -0.0111(7) 0.0058(7) -0.0095(6)
C21 0.0286(9) 0.0295(8) 0.0301(8) -0.0114(7) 0.0040(7) -0.0118(7)
C22 0.0275(8) 0.0231(7) 0.0247(8) -0.0034(6) -0.0009(6) -0.0103(6)
C23 0.0309(9) 0.0289(8) 0.0232(8) -0.0072(7) 0.0041(7) -0.0100(6)
C24 0.0280(9) 0.0272(8) 0.0274(8) -0.0094(7) 0.0033(7) -0.0117(6)
C25 0.0343(9) 0.0289(8) 0.0225(8) -0.0078(7) 0.0022(7) -0.0117(6)
C26 0.0308(9) 0.0248(7) 0.0262(8) -0.0054(7) 0.0011(7) -0.0096(6)
C27 0.0364(10) 0.0390(9) 0.0299(9) -0.0124(8) 0.0024(8) -0.0173(7)
C28 0.0356(10) 0.0370(9) 0.0375(10) -0.0161(8) 0.0050(8) -0.0168(8)
C29 0.0331(9) 0.0255(8) 0.0283(8) -0.0059(7) 0.0059(7) -0.0071(6)
C30 0.0452(11) 0.0344(9) 0.0224(8) -0.0130(8) 0.0015(8) -0.0086(7)
C31 0.0405(10) 0.0314(8) 0.0285(8) -0.0162(8) 0.0007(8) -0.0100(7)
C32 0.0589(14) 0.0329(9) 0.0372(10) -0.0218(9) 0.0122(9) -0.0170(8)
C33 0.0361(10) 0.0301(8) 0.0297(9) -0.0098(7) -0.0053(7) -0.0110(7)
C34 0.0350(10) 0.0338(9) 0.0465(11) -0.0124(8) 0.0105(9) -0.0101(8)

loop_
_atom_type_symbol
_atom_type_description
_atom_type_scat_dispersion_real
_atom_type_scat_dispersion_imag
_atom_type_scat_source
O O 0.0106 0.0060 'International Tables Vol C Tables 4.2.6.8 and 6.1.1.4'
N N 0.0061 0.0033 'International Tables Vol C Tables 4.2.6.8 and 6.1.1.4'
C C 0.0033 0.0016 'International Tables Vol C Tables 4.2.6.8 and 6.1.1.4'
H H 0.0000 0.0000 'International Tables Vol C Tables 4.2.6.8 and 6.1.1.4'

loop_
_geom_angle_atom_site_label_1
_geom_angle_atom_site_label_2
_geom_angle_atom_site_label_3
_geom_angle
_geom_angle_publ_flag
C15 O1 C32 116.47(14) ?
C22 O2 C33 117.41(13) ?
C29 O3 C34 117.35(15) ?
C5 N1 C1 114.00(14) yes
N1 C1 C2 125.69(14) yes
N1 C1 C6 123.32(15) yes
C2 C1 C6 110.91(14) ?
C1 C2 C3 119.65(15) yes
C1 C2 C8 110.07(13) ?
C3 C2 C8 130.25(15) ?
C4 C3 C2 114.97(14) yes
C4 C3 C12 122.40(13) ?
C2 C3 C12 122.54(14) ?
C5 C4 C3 120.56(14) yes
C5 C4 C11 109.81(15) ?
C3 C4 C11 129.63(15) ?
N1 C5 C4 124.88(15) yes
N1 C5 C9 124.14(15) yes
C4 C5 C9 110.97(13) ?
C18 C6 C1 121.67(15) yes
C18 C6 C7 130.96(14) ?
C1 C6 C7 107.23(14) ?
C6 C7 C8 106.11(13) ?
C6 C7 H7A 110.5 ?
C8 C7 H7A 110.5 ?
C6 C7 H7B 110.5 ?
C8 C7 H7B 110.5 ?
H7A C7 H7B 108.7 ?
C2 C8 C7 105.14(13) ?
C2 C8 H8A 110.7 ?
C7 C8 H8A 110.7 ?
C2 C8 H8B 110.7 ?
C7 C8 H8B 110.7 ?
H8A C8 H8B 108.8 ?
C25 C9 C5 122.91(14) yes
C25 C9 C10 130.43(15) ?
C5 C9 C10 106.62(14) ?
C9 C10 C11 106.07(13) ?
C9 C10 H10A 110.5 ?
C11 C10 H10A 110.5 ?
C9 C10 H10B 110.5 ?
C11 C10 H10B 110.5 ?
H10A C10 H10B 108.7 ?
C4 C11 C10 104.92(13) ?
C4 C11 H11A 110.8 ?
C10 C11 H11A 110.8 ?
C4 C11 H11B 110.8 ?
C10 C11 H11B 110.8 ?
H11A C11 H11B 108.8 ?
C13 C12 C17 117.49(15) ?
C13 C12 C3 122.59(13) ?
C17 C12 C3 119.82(15) ?
C14 C13 C12 121.52(14) ?
C14 C13 H13 119.2 ?
C12 C13 H13 119.2 ?
C13 C14 C15 120.01(16) ?
C13 C14 H14 120.0 ?
C15 C14 H14 120.0 ?
O1 C15 C16 124.14(14) ?
O1 C15 C14 116.16(15) ?
C16 C15 C14 119.70(15) ?
C15 C16 C17 119.61(14) ?
C15 C16 H16 120.2 ?
C17 C16 H16 120.2 ?
C16 C17 C12 121.65(16) ?
C16 C17 H17 119.2 ?
C12 C17 H17 119.2 ?
C6 C18 C19 132.16(15) yes
C6 C18 H18 113.9 ?
C19 C18 H18 113.9 ?
C20 C19 C24 116.90(14) ?
C20 C19 C18 117.61(14) ?
C24 C19 C18 125.47(15) ?
C21 C20 C19 122.99(15) ?
C21 C20 H20 118.5 ?
C19 C20 H20 118.5 ?
C20 C21 C22 119.16(16) ?
C20 C21 H21 120.4 ?
C22 C21 H21 120.4 ?
O2 C22 C21 124.53(15) ?
O2 C22 C23 116.22(14) ?
C21 C22 C23 119.25(15) ?
C24 C23 C22 120.86(15) ?
C24 C23 H23 119.6 ?
C22 C23 H23 119.6 ?
C23 C24 C19 120.84(16) ?
C23 C24 H24 119.6 ?
C19 C24 H24 119.6 ?
C9 C25 C26 130.15(15) yes
C9 C25 H25 114.9 ?
C26 C25 H25 114.9 ?
C27 C26 C31 116.47(16) ?
C27 C26 C25 118.87(15) ?
C31 C26 C25 124.59(16) ?
C28 C27 C26 122.62(16) ?
C28 C27 H27 118.7 ?
C26 C27 H27 118.7 ?
C27 C28 C29 119.61(17) ?
C27 C28 H28 120.2 ?
C29 C28 H28 120.2 ?
O3 C29 C30 115.90(15) ?
O3 C29 C28 124.90(17) ?
C30 C29 C28 119.20(16) ?
C31 C30 C29 120.59(16) ?
C31 C30 H30 119.7 ?
C29 C30 H30 119.7 ?
C30 C31 C26 121.47(17) ?
C30 C31 H31 119.3 ?
C26 C31 H31 119.3 ?
O1 C32 H32A 109.5 ?
O1 C32 H32B 109.5 ?
H32A C32 H32B 109.5 ?
O1 C32 H32C 109.5 ?
H32A C32 H32C 109.5 ?
H32B C32 H32C 109.5 ?
O2 C33 H33A 109.5 ?
O2 C33 H33B 109.5 ?
H33A C33 H33B 109.5 ?
O2 C33 H33C 109.5 ?
H33A C33 H33C 109.5 ?
H33B C33 H33C 109.5 ?
O3 C34 H34C 109.5 ?
O3 C34 H34B 109.5 ?
H34C C34 H34B 109.5 ?
O3 C34 H34A 109.5 ?
H34C C34 H34A 109.5 ?
H34B C34 H34A 109.5 ?

loop_
_geom_bond_atom_site_label_1
_geom_bond_atom_site_label_2
_geom_bond_site_symmetry_2
_geom_bond_distance
_geom_bond_publ_flag
O1 C15 . 1.373(2) ?
O1 C32 . 1.430(2) ?
O2 C22 . 1.3617(19) ?
O2 C33 . 1.426(2) ?
O3 C29 . 1.371(2) ?
O3 C34 . 1.425(2) ?
N1 C5 . 1.343(2) yes
N1 C1 . 1.344(2) yes
C1 C2 . 1.400(2) yes
C1 C6 . 1.481(2) yes
C2 C3 . 1.405(2) yes
C2 C8 . 1.511(2) ?
C3 C4 . 1.401(2) yes
C3 C12 . 1.490(2) yes
C4 C5 . 1.401(2) yes
C4 C11 . 1.517(2) ?
C5 C9 . 1.478(2) yes
C6 C18 . 1.336(2) yes
C6 C7 . 1.513(2) ?
C7 C8 . 1.554(2) ?
C7 H7A . 0.9900 ?
C7 H7B . 0.9900 ?
C8 H8A . 0.9900 ?
C8 H8B . 0.9900 ?
C9 C25 . 1.339(3) yes
C9 C10 . 1.517(2) ?
C10 C11 . 1.541(3) ?
C10 H10A . 0.9900 ?
C10 H10B . 0.9900 ?
C11 H11A . 0.9900 ?
C11 H11B . 0.9900 ?
C12 C13 . 1.391(2) ?
C12 C17 . 1.403(2) ?
C13 C14 . 1.384(2) ?
C13 H13 . 0.9500 ?
C14 C15 . 1.395(2) ?
C14 H14 . 0.9500 ?
C15 C16 . 1.386(2) ?
C16 C17 . 1.389(2) ?
C16 H16 . 0.9500 ?
C17 H17 . 0.9500 ?
C18 C19 . 1.470(2) yes
C18 H18 . 0.9500 ?
C19 C20 . 1.391(2) ?
C19 C24 . 1.407(2) ?
C20 C21 . 1.386(2) ?
C20 H20 . 0.9500 ?
C21 C22 . 1.390(2) ?
C21 H21 . 0.9500 ?
C22 C23 . 1.394(2) ?
C23 C24 . 1.385(2) ?
C23 H23 . 0.9500 ?
C24 H24 . 0.9500 ?
C25 C26 . 1.467(2) yes
C25 H25 . 0.9500 ?
C26 C27 . 1.394(3) ?
C26 C31 . 1.405(2) ?
C27 C28 . 1.385(3) ?
C27 H27 . 0.9500 ?
C28 C29 . 1.389(3) ?
C28 H28 . 0.9500 ?
C29 C30 . 1.386(3) ?
C30 C31 . 1.385(3) ?
C30 H30 . 0.9500 ?
C31 H31 . 0.9500 ?
C32 H32A . 0.9800 ?
C32 H32B . 0.9800 ?
C32 H32C . 0.9800 ?
C33 H33A . 0.9800 ?
C33 H33B . 0.9800 ?
C33 H33C . 0.9800 ?
C34 H34C . 0.9800 ?
C34 H34B . 0.9800 ?
C34 H34A . 0.9800 ?

loop_
_geom_torsion_atom_site_label_1
_geom_torsion_atom_site_label_2
_geom_torsion_atom_site_label_3
_geom_torsion_atom_site_label_4
_geom_torsion
_geom_torsion_publ_flag
C5 N1 C1 C2 0.4(2) ?
C5 N1 C1 C6 -175.83(15) ?
N1 C1 C2 C3 -4.7(3) ?
C6 C1 C2 C3 171.90(15) ?
N1 C1 C2 C8 177.35(16) ?
C6 C1 C2 C8 -6.01(19) ?
C1 C2 C3 C4 5.5(2) ?
C8 C2 C3 C4 -177.02(16) ?
C1 C2 C3 C12 -171.11(15) ?
C8 C2 C3 C12 6.3(3) ?
C2 C3 C4 C5 -2.7(2) ?
C12 C3 C4 C5 173.92(15) ?
C2 C3 C4 C11 176.71(18) ?
C12 C3 C4 C11 -6.6(3) ?
C1 N1 C5 C4 2.7(2) ?
C1 N1 C5 C9 -178.60(16) ?
C3 C4 C5 N1 -1.6(3) ?
C11 C4 C5 N1 178.90(17) ?
C3 C4 C5 C9 179.64(15) ?
C11 C4 C5 C9 0.1(2) ?
N1 C1 C6 C18 2.2(3) ?
C2 C1 C6 C18 -174.55(16) ?
N1 C1 C6 C7 178.44(15) ?
C2 C1 C6 C7 1.71(19) ?
C18 C6 C7 C8 178.86(17) ?
C1 C6 C7 C8 3.07(18) ?
C1 C2 C8 C7 7.66(18) ?
C3 C2 C8 C7 -169.97(17) ?
C6 C7 C8 C2 -6.35(17) ?
N1 C5 C9 C25 -8.7(3) ?
C4 C5 C9 C25 170.16(17) ?
N1 C5 C9 C10 173.21(16) ?
C4 C5 C9 C10 -7.97(19) ?
C25 C9 C10 C11 -165.60(19) ?
C5 C9 C10 C11 12.34(19) ?
C5 C4 C11 C10 7.6(2) ?
C3 C4 C11 C10 -171.86(18) ?
C9 C10 C11 C4 -12.1(2) ?
C4 C3 C12 C13 141.69(17) ?
C2 C3 C12 C13 -41.9(2) ?
C4 C3 C12 C17 -42.1(2) ?
C2 C3 C12 C17 134.26(17) ?
C17 C12 C13 C14 0.6(2) ?
C3 C12 C13 C14 176.82(15) ?
C12 C13 C14 C15 0.2(2) ?
C32 O1 C15 C16 1.9(2) ?
C32 O1 C15 C14 -178.49(16) ?
C13 C14 C15 O1 179.24(15) ?
C13 C14 C15 C16 -1.1(2) ?
O1 C15 C16 C17 -179.14(15) ?
C14 C15 C16 C17 1.2(2) ?
C15 C16 C17 C12 -0.5(2) ?
C13 C12 C17 C16 -0.4(2) ?
C3 C12 C17 C16 -176.80(15) ?
C1 C6 C18 C19 173.69(17) yes
C7 C6 C18 C19 -1.6(3) ?
C6 C18 C19 C20 -175.42(18) ?
C6 C18 C19 C24 3.0(3) ?
C24 C19 C20 C21 -0.5(3) ?
C18 C19 C20 C21 178.07(16) ?
C19 C20 C21 C22 0.7(3) ?
C33 O2 C22 C21 -0.5(2) ?
C33 O2 C22 C23 -179.95(15) ?
C20 C21 C22 O2 -179.78(16) ?
C20 C21 C22 C23 -0.4(3) ?
O2 C22 C23 C24 179.38(15) ?
C21 C22 C23 C24 -0.1(2) ?
C22 C23 C24 C19 0.2(3) ?
C20 C19 C24 C23 0.0(2) ?
C18 C19 C24 C23 -178.42(16) ?
C5 C9 C25 C26 176.12(17) yes
C10 C9 C25 C26 -6.2(3) ?
C9 C25 C26 C27 176.47(18) ?
C9 C25 C26 C31 -6.8(3) ?
C31 C26 C27 C28 -1.3(3) ?
C25 C26 C27 C28 175.69(17) ?
C26 C27 C28 C29 -0.1(3) ?
C34 O3 C29 C30 -174.69(16) ?
C34 O3 C29 C28 5.1(3) ?
C27 C28 C29 O3 -177.87(17) ?
C27 C28 C29 C30 1.9(3) ?
O3 C29 C30 C31 177.54(17) ?
C28 C29 C30 C31 -2.3(3) ?
C29 C30 C31 C26 0.8(3) ?
C27 C26 C31 C30 0.9(3) ?
C25 C26 C31 C30 -175.85(17) ?

loop_
_cod_related_entry_id
_cod_related_entry_database
_cod_related_entry_code
1 ChemSpider 4514105
